data_7124495
loop_
_publ_author_name
'Leng, Jing'
'Qin, Hua-Li'

_publ_section_title
;
 1-Bromoethene-1-sulfonyl fluoride (1-Br-ESF), a new SuFEx clickable
 reagent, and its application for regioselective construction of
 5-sulfonylfluoro isoxazoles.
;
_journal_issue 35
_journal_name_full 'Chemical communications (Cambridge, England)'
_journal_page_first 4477
_journal_page_last 4480
_journal_paper_doi 10.1039/c8cc00986d
_journal_volume 54
_journal_year 2018
_chemical_formula_sum 'C9 H6 F N O3 S'
_chemical_formula_weight 227.21
_space_group_IT_number 2
_space_group_name_Hall '-P 1'
_space_group_name_H-M_alt 'P -1'
_symmetry_cell_setting triclinic
_symmetry_space_group_name_Hall '-P 1'
_symmetry_space_group_name_H-M 'P -1'
_atom_sites_solution_hydrogens geom
_atom_sites_solution_primary direct
_atom_sites_solution_secondary difmap
_audit_creation_method SHELXL-97
_audit_update_record
;
2017-09-14 deposited with the CCDC.
2018-04-04 downloaded from the CCDC.
;
_cell_angle_alpha 70.6000(10)
_cell_angle_beta 77.450(2)
_cell_angle_gamma 86.006(3)
_cell_formula_units_Z 2
_cell_length_a 5.6820(5)
_cell_length_b 7.9839(7)
_cell_length_c 11.5941(9)
_cell_measurement_reflns_used 1241
_cell_measurement_temperature 298(2)
_cell_measurement_theta_max 27.712
_cell_measurement_theta_min 2.755
_cell_volume 484.24(7)
_computing_cell_refinement 'Bruker SMART'
_computing_data_collection 'Bruker SMART'
_computing_data_reduction 'Bruker SHELXTL'
_computing_molecular_graphics 'Bruker SHELXTL'
_computing_publication_material 'Bruker SHELXTL'
_computing_structure_refinement 'SHELXL-97 (Sheldrick, 1997)'
_computing_structure_solution 'SHELXS-97 (Sheldrick, 1990)'
_diffrn_ambient_temperature 298(2)
_diffrn_measured_fraction_theta_full 0.978
_diffrn_measured_fraction_theta_max 0.978
_diffrn_measurement_device_type 'CCD area detector'
_diffrn_measurement_method 'phi and omega scans'
_diffrn_radiation_monochromator graphite
_diffrn_radiation_source 'fine-focus sealed tube'
_diffrn_radiation_type MoK\a
_diffrn_radiation_wavelength 0.71073
_diffrn_reflns_av_R_equivalents 0.0254
_diffrn_reflns_av_sigmaI/netI 0.0311
_diffrn_reflns_limit_h_max 6
_diffrn_reflns_limit_h_min -5
_diffrn_reflns_limit_k_max 9
_diffrn_reflns_limit_k_min -8
_diffrn_reflns_limit_l_max 13
_diffrn_reflns_limit_l_min -13
_diffrn_reflns_number 2439
_diffrn_reflns_theta_full 25.02
_diffrn_reflns_theta_max 25.02
_diffrn_reflns_theta_min 2.70
_exptl_absorpt_coefficient_mu 0.334
_exptl_absorpt_correction_T_max 0.8698
_exptl_absorpt_correction_T_min 0.8563
_exptl_absorpt_correction_type multi-scan
_exptl_absorpt_process_details sadabs
_exptl_crystal_density_diffrn 1.558
_exptl_crystal_density_method 'not measured'
_exptl_crystal_F_000 232
_exptl_crystal_size_max 0.48
_exptl_crystal_size_mid 0.44
_exptl_crystal_size_min 0.43
_refine_diff_density_max 0.411
_refine_diff_density_min -0.327
_refine_diff_density_rms 0.065
_refine_ls_extinction_method none
_refine_ls_goodness_of_fit_ref 1.077
_refine_ls_hydrogen_treatment mixed
_refine_ls_matrix_type full
_refine_ls_number_parameters 136
_refine_ls_number_reflns 1666
_refine_ls_number_restraints 0
_refine_ls_restrained_S_all 1.077
_refine_ls_R_factor_all 0.0711
_refine_ls_R_factor_gt 0.0577
_refine_ls_shift/su_max 0.000
_refine_ls_shift/su_mean 0.000
_refine_ls_structure_factor_coef Fsqd
_refine_ls_weighting_details 'calc w=1/[\s^2^(Fo^2^)+(0.1178P)^2^+0.1304P] where P=(Fo^2^+2Fc^2^)/3'
_refine_ls_weighting_scheme calc
_refine_ls_wR_factor_gt 0.1773
_refine_ls_wR_factor_ref 0.1891
_reflns_number_gt 1278
_reflns_number_total 1666
_reflns_threshold_expression >2sigma(I)
_cod_data_source_file c8cc00986d2.cif
_cod_data_source_block 170913b
_cod_depositor_comments
;
The following automatic conversions were performed:

'_symmetry_cell_setting' value 'Triclinic' changed to 'triclinic'
according to
/home/data/users/saulius/crontab/automatic-downloads/current/RSC/lib/dictionaries/cif_core.dic
dictionary named 'cif_core.dic' version 2.4.2 from 2011-04-26.

Automatic conversion script
Id: cif_fix_values 5376 2017-05-30 11:51:03Z andrius 
;
_cod_original_sg_symbol_H-M P-1
_cod_database_code 7124495

loop_
_symmetry_equiv_pos_as_xyz
'x, y, z'
'-x, -y, -z'

loop_
_atom_site_label
_atom_site_type_symbol
_atom_site_fract_x
_atom_site_fract_y
_atom_site_fract_z
_atom_site_U_iso_or_equiv
_atom_site_adp_type
_atom_site_occupancy
_atom_site_symmetry_multiplicity
_atom_site_calc_flag
_atom_site_refinement_flags
F1 F 0.5260(5) 0.1851(4) 0.5233(3) 0.1076(10) Uani 1 1 d .
N1 N 0.0999(5) 0.3038(5) 0.1937(3) 0.0678(9) Uani 1 1 d .
O1 O 0.0621(4) 0.2942(4) 0.3206(2) 0.0706(8) Uani 1 1 d .
O2 O 0.0991(6) 0.1139(5) 0.5935(2) 0.1004(11) Uani 1 1 d .
O3 O 0.2322(6) 0.4115(4) 0.5122(3) 0.0907(10) Uani 1 1 d .
S1 S 0.28721(17) 0.22603(13) 0.50899(8) 0.0656(4) Uani 1 1 d .
C1 C 0.2753(6) 0.2489(4) 0.3555(3) 0.0514(8) Uani 1 1 d .
C2 C 0.4469(6) 0.2285(4) 0.2630(3) 0.0508(8) Uani 1 1 d .
H2 H 0.6071 0.1969 0.2645 0.061 Uiso 1 1 calc R
C3 C 0.3273(5) 0.2665(4) 0.1612(3) 0.0468(7) Uani 1 1 d .
C4 C 0.4292(5) 0.2644(4) 0.0323(3) 0.0468(7) Uani 1 1 d .
C5 C 0.6551(6) 0.1916(5) 0.0047(3) 0.0589(9) Uani 1 1 d .
H5 H 0.7442 0.1460 0.0668 0.071 Uiso 1 1 calc R
C6 C 0.7492(7) 0.1864(5) -0.1156(4) 0.0682(10) Uani 1 1 d .
H6 H 0.8998 0.1366 -0.1336 0.082 Uiso 1 1 calc R
C7 C 0.6177(7) 0.2558(5) -0.2082(3) 0.0675(10) Uani 1 1 d .
H7 H 0.6798 0.2519 -0.2884 0.081 Uiso 1 1 calc R
C8 C 0.3959(7) 0.3302(5) -0.1822(3) 0.0690(10) Uani 1 1 d .
H8 H 0.3095 0.3780 -0.2452 0.083 Uiso 1 1 calc R
C9 C 0.2993(6) 0.3349(5) -0.0625(3) 0.0584(9) Uani 1 1 d .
H9 H 0.1484 0.3849 -0.0454 0.070 Uiso 1 1 calc R

loop_
_atom_site_aniso_label
_atom_site_aniso_U_11
_atom_site_aniso_U_22
_atom_site_aniso_U_33
_atom_site_aniso_U_23
_atom_site_aniso_U_13
_atom_site_aniso_U_12
F1 0.104(2) 0.158(3) 0.0799(17) -0.0555(17) -0.0397(15) 0.0227(18)
N1 0.0559(17) 0.102(2) 0.0480(16) -0.0277(15) -0.0152(13) 0.0122(15)
O1 0.0519(15) 0.111(2) 0.0502(14) -0.0293(13) -0.0124(11) 0.0109(13)
O2 0.103(2) 0.136(3) 0.0471(16) -0.0178(16) 0.0048(15) -0.0248(19)
O3 0.140(3) 0.0768(18) 0.0748(18) -0.0450(15) -0.0403(18) 0.0329(17)
S1 0.0737(7) 0.0836(7) 0.0439(5) -0.0267(4) -0.0139(4) 0.0077(5)
C1 0.0527(18) 0.0601(19) 0.0434(17) -0.0173(14) -0.0139(14) 0.0012(14)
C2 0.0460(17) 0.0661(19) 0.0437(17) -0.0197(15) -0.0137(13) 0.0018(14)
C3 0.0445(17) 0.0517(17) 0.0457(17) -0.0149(13) -0.0127(13) -0.0024(12)
C4 0.0502(18) 0.0495(16) 0.0423(16) -0.0142(13) -0.0117(13) -0.0068(13)
C5 0.0532(19) 0.072(2) 0.0544(19) -0.0229(16) -0.0141(15) 0.0010(15)
C6 0.058(2) 0.085(3) 0.067(2) -0.036(2) -0.0056(17) -0.0012(18)
C7 0.074(2) 0.085(3) 0.0506(19) -0.0325(18) -0.0054(17) -0.0145(19)
C8 0.086(3) 0.079(2) 0.0468(19) -0.0179(17) -0.0246(18) -0.006(2)
C9 0.063(2) 0.066(2) 0.0505(19) -0.0197(16) -0.0203(15) 0.0031(16)

loop_
_atom_type_symbol
_atom_type_description
_atom_type_scat_dispersion_real
_atom_type_scat_dispersion_imag
_atom_type_scat_source
C C 0.0033 0.0016 'International Tables Vol C Tables 4.2.6.8 and 6.1.1.4'
H H 0.0000 0.0000 'International Tables Vol C Tables 4.2.6.8 and 6.1.1.4'
N N 0.0061 0.0033 'International Tables Vol C Tables 4.2.6.8 and 6.1.1.4'
O O 0.0106 0.0060 'International Tables Vol C Tables 4.2.6.8 and 6.1.1.4'
F F 0.0171 0.0103 'International Tables Vol C Tables 4.2.6.8 and 6.1.1.4'
S S 0.1246 0.1234 'International Tables Vol C Tables 4.2.6.8 and 6.1.1.4'

loop_
_geom_angle_atom_site_label_1
_geom_angle_atom_site_label_2
_geom_angle_atom_site_label_3
_geom_angle
C3 N1 O1 106.2(3)
C1 O1 N1 106.5(2)
F1 S1 O2 118.9(2)
F1 S1 O3 108.7(2)
O2 S1 O3 107.8(2)
F1 S1 C1 107.86(15)
O2 S1 C1 110.34(17)
O3 S1 C1 101.88(16)
C2 C1 O1 112.3(3)
C2 C1 S1 130.2(3)
O1 C1 S1 117.5(2)
C1 C2 C3 103.6(3)
C1 C2 H2 128.2
C3 C2 H2 128.2
N1 C3 C2 111.3(3)
N1 C3 C4 120.5(3)
C2 C3 C4 128.1(3)
C5 C4 C9 119.1(3)
C5 C4 C3 120.3(3)
C9 C4 C3 120.6(3)
C4 C5 C6 120.3(3)
C4 C5 H5 119.8
C6 C5 H5 119.8
C7 C6 C5 119.8(3)
C7 C6 H6 120.1
C5 C6 H6 120.1
C8 C7 C6 120.2(3)
C8 C7 H7 119.9
C6 C7 H7 119.9
C7 C8 C9 120.6(3)
C7 C8 H8 119.7
C9 C8 H8 119.7
C8 C9 C4 119.9(3)
C8 C9 H9 120.0
C4 C9 H9 120.0

loop_
_geom_bond_atom_site_label_1
_geom_bond_atom_site_label_2
_geom_bond_distance
F1 S1 1.405(3)
N1 C3 1.308(4)
N1 O1 1.416(4)
O1 C1 1.348(4)
O2 S1 1.414(3)
O3 S1 1.503(3)
S1 C1 1.744(3)
C1 C2 1.329(4)
C2 C3 1.425(4)
C2 H2 0.9300
C3 C4 1.485(4)
C4 C5 1.389(4)
C4 C9 1.398(4)
C5 C6 1.394(5)
C5 H5 0.9300
C6 C7 1.383(6)
C6 H6 0.9300
C7 C8 1.372(5)
C7 H7 0.9300
C8 C9 1.389(5)
C8 H8 0.9300
C9 H9 0.9300

loop_
_geom_torsion_atom_site_label_1
_geom_torsion_atom_site_label_2
_geom_torsion_atom_site_label_3
_geom_torsion_atom_site_label_4
_geom_torsion
C3 N1 O1 C1 -0.6(4)
N1 O1 C1 C2 0.0(4)
N1 O1 C1 S1 -179.9(2)
F1 S1 C1 C2 2.1(4)
O2 S1 C1 C2 -129.3(4)
O3 S1 C1 C2 116.5(4)
F1 S1 C1 O1 -177.9(3)
O2 S1 C1 O1 50.7(3)
O3 S1 C1 O1 -63.6(3)
O1 C1 C2 C3 0.5(4)
S1 C1 C2 C3 -179.5(3)
O1 N1 C3 C2 0.9(4)
O1 N1 C3 C4 179.9(3)
C1 C2 C3 N1 -0.9(4)
C1 C2 C3 C4 -179.8(3)
N1 C3 C4 C5 -167.3(3)
C2 C3 C4 C5 11.5(5)
N1 C3 C4 C9 12.5(5)
C2 C3 C4 C9 -168.7(3)
C9 C4 C5 C6 -1.0(5)
C3 C4 C5 C6 178.8(3)
C4 C5 C6 C7 0.6(6)
C5 C6 C7 C8 0.3(6)
C6 C7 C8 C9 -0.9(6)
C7 C8 C9 C4 0.4(6)
C5 C4 C9 C8 0.5(5)
C3 C4 C9 C8 -179.3(3)
